data_2001296
loop_
_publ_author_name
'Mu\~noz, M. C.'
'L\'azaro, J. M.'
'Faus, J.'
'Julve, M.'

_publ_section_title
;
 Structures of bis(di-2-pyridylamine)dinitratocopper(II) and
 bis(acetato)bis(di-2-pyridylamine)copper(II) monohydrate
;
_journal_issue 10
_journal_name_full 'Acta Crystallographica Section C'
_journal_page_first 1756
_journal_page_last 1761
_journal_paper_doi 10.1107/S0108270193002859
_journal_volume 49
_journal_year 1993
_chemical_formula_moiety 'C14 H12 Cu1 N3 O4,H2 O1'
_chemical_formula_sum 'C14 H17 Cu N3 O5'
_chemical_formula_weight 370.85
_space_group_IT_number 2
_space_group_name_Hall '-P 1'
_space_group_name_H-M_alt 'P -1'
_symmetry_cell_setting triclinic
_symmetry_space_group_name_Hall '-P 1'
_symmetry_space_group_name_H-M 'P -1'
_atom_type_scat_source IntTabIV
_cell_angle_alpha 83.450(10)
_cell_angle_beta 76.700(10)
_cell_angle_gamma 73.360(10)
_cell_formula_units_Z 2
_cell_length_a 7.3090(10)
_cell_length_b 10.9170(10)
_cell_length_c 11.183(2)
_cell_measurement_reflns_used 25
_cell_measurement_temperature 293
_cell_measurement_theta_max 18
_cell_measurement_theta_min 12
_cell_volume 830.9(2)
_diffrn_measurement_device 'Enraf-Nonius CAD-4'
_diffrn_measurement_method \w/2\q
_diffrn_radiation_type 'Mo K\a'
_diffrn_radiation_wavelength 0.71069
_diffrn_reflns_limit_h_max 9
_diffrn_reflns_limit_h_min 0
_diffrn_reflns_limit_k_max 13
_diffrn_reflns_limit_k_min -13
_diffrn_reflns_limit_l_max 13
_diffrn_reflns_limit_l_min -13
_diffrn_reflns_number 3354
_diffrn_reflns_theta_max 26
_diffrn_standards_decay_% 0
_diffrn_standards_interval_time 120
_diffrn_standards_number 3
_exptl_absorpt_coefficient_mu 1.332
_exptl_absorpt_correction_T_max 0.99
_exptl_absorpt_correction_T_min 0.81
_exptl_absorpt_correction_type empirical
_exptl_crystal_colour Blue-greenish
_exptl_crystal_density_diffrn 1.47
_exptl_crystal_description Rods
_exptl_crystal_size_max 0.4
_exptl_crystal_size_mid 0.4
_exptl_crystal_size_min 0.3
_refine_diff_density_max 0.55
_refine_diff_density_min -0.79
_refine_ls_hydrogen_treatment 'riding model for H atoms'
_refine_ls_number_parameters 227
_refine_ls_number_reflns 2726
_refine_ls_R_factor_obs 0.071
_refine_ls_shift/esd_max 0.1
_refine_ls_structure_factor_coef F
_refine_ls_weighting_scheme unit
_refine_ls_wR_factor_obs 0.071
_reflns_number_observed 2726
_reflns_number_total 2868
_reflns_observed_criterion I>3\s(I)
_cod_data_source_file al1036.cif
_cod_data_source_block al1036_structure_2_of_2
_cod_depositor_comments
;
 Marking attached hydrogen atoms.

 Antanas Vaitkus,
 2017-08-07
;
_cod_original_cell_volume 830.91
_cod_original_formula_sum 'C14 H17 Cu1 N3 O5'
_cod_database_code 2001296

loop_
_space_group_symop_id
_space_group_symop_operation_xyz
1 x,y,z
2 -x,-y,-z

loop_
_atom_site_label
_atom_site_fract_x
_atom_site_fract_y
_atom_site_fract_z
_atom_site_U_iso_or_equiv
_atom_site_attached_hydrogens
Cu .12685(17) .26114(11) .24629(7) .0329(5) 0
N(1) -.0352(10) .1467(7) .3277(7) .0343(2) 0
C(1) -.1972(13) .2017(10) .4140(9) .0403(3) 0
C(2) -.3113(13) .1290(11) .4869(10) .0462(3) 0
C(3) -.2668(13) .0003(10) .4692(10) .0487(3) 0
C(4) -.1074(14) -.0551(9) .3835(9) .0460(3) 0
C(5) .0092(12) .0215(8) .3137(8) .0343(2) 0
N(2) .1693(11) -.0359(7) .2296(7) .0543(2) 0
C(6) .3475(12) -.0049(8) .1908(8) .0319(2) 0
C(7) .5116(15) -.1033(10) .1431(9) .0476(3) 0
C(8) .6867(14) -.0780(11) .1037(10) .0484(3) 0
C(9) .7047(14) .0442(11) .1121(10) .0497(3) 0
C(10) .5381(13) .1358(10) .1595(9) .0433(3) 0
N(3) .3600(10) .1132(7) .1983(7) .0363(2) 0
O(1) .2812(11) .3828(7) .2406(6) .0478(2) 0
O(2) .1676(12) .3405(8) .4342(7) .0656(3) 0
C(11) .2559(13) .4009(9) .3552(9) .0420(3) 0
C(12) .3432(16) .4978(11) .3897(11) .0645(3) 0
O(3) -.0990(10) .4054(6) .2218(6) .0443(2) 0
O(4) -.0687(11) .2972(7) .0621(7) .0547(2) 0
C(13) -.1433(12) .3957(9) .1214(8) .0353(3) 0
C(14) -.2885(15) .5071(11) .0745(10) .0523(3) 0
O(5) .1425(13) .3545(7) .6851(7) .0663(3) 2
H(1) -.2671(13) .2975(10) .4443(9) ? 0
H(N2) .2174(11) -.1249(7) .1838(7) ? 0
H(C2) -.3862(13) .2220(11) .5233(9) ? 0
H(3) -.329(3) -.058(3) .513(3) ? 0
H(4) -.106(3) -.150(3) .384(3) ? 0
H(7) .492(3) -.190(3) .142(3) ? 0
H(8) .809(3) -.143(3) .0534(3) ? 0
H(9) .7643(14) .1240(11) .1101(10) ? 0
H(10) .5915(13) .2188(10) .1550(9) ? 0
H(12a) .3075(16) .5038(11) .4885(11) ? 0
H(12b) .2818(16) .5909(11) .3477(11) ? 0
H(12c) .4985(16) .4702(11) .3577(11) ? 0
H(14a) -.3125(15) .4842(11) -.0113(10) ? 0
H(14b) -.2330(15) .5900(11) .0598(10) ? 0
H(14c) -.4240(15) .5254(11) .1415(10) ? 0

loop_
_geom_angle_atom_site_label_1
_geom_angle_atom_site_label_2
_geom_angle_atom_site_label_3
_geom_angle
_geom_angle_publ_flag
N(1) Cu N(3) 92.0(3) yes
N(1) Cu O(3) 94.0(3) yes
N(1) Cu O(1) 155.1(3) yes
N(1) Cu O(2) 97.6(3) yes
N(3) Cu O(1) 94.3(3) yes
N(3) Cu O(2) 106.3(3) yes
N(3) Cu O(3) 156.7(3) yes
O(1) Cu O(3) 89.6(3) yes
O(1) Cu O(2) 57.6(3) yes
N(1) C(1) C(2) 121.2(10) no
C(1) C(2) C(3) 119.3(10) no
C(2) C(3) C(4) 119.9(10) no
C(3) C(4) C(5) 119.0(10) no
C(4) C(5) N(1) 121.6(10) no
C(5) N(1) C(1) 118.9(8) no
N(1) C(5) N(2) 120.3(9) no
N(2) C(5) C(4) 118.2(9) no
C(5) N(2) C(6) 128.9(8) no
N(2) C(6) N(3) 121.1(8) no
N(2) C(6) C(7) 117.2(9) no
C(6) C(7) C(8) 119.5(11) no
O(3) Cu O(2) 95.2(3) yes
Cu O(1) C(11) 101.3(6) yes
O(1) C(11) O(2) 121.5(9) yes
O(1) C(11) C(12) 117.8(10) yes
O(2) C(11) C(12) 120.7(10) yes
Cu O(3) C(13) 109.4(6) yes
O(3) C(13) O(4) 121.4(9) yes
O(3) C(13) C(14) 117.9(9) yes
O(4) C(13) C(14) 120.7(9) yes
C(7) C(8) C(9) 120.2(10) no
C(8) C(9) C(10) 117.3(11) no
C(9) C(10) N(3) 123.7(10) no
C(10) N(3) C(6) 117.8(8) no
C(10) N(3) C(6) 117.8(8) no
N(3) C(6) C(7) 121.7(9) no
Cu N(1) C(5) 125.4(9) no
Cu N(1) C(1) 115.5(9) no
Cu N(3) C(6) 123.2(8) no
Cu O(1) C(11) 101.3(7) no
Cu O(3) C(13) 109.4(7) no

loop_
_geom_bond_atom_site_label_1
_geom_bond_atom_site_label_2
_geom_bond_distance
_geom_bond_publ_flag
Cu N(1) 1.971(8) yes
Cu N(3) 2.000(8) yes
Cu O(1) 1.962(7) yes
Cu O(2) 2.471(7) yes
Cu O(3) 1.975(7) yes
Cu O(4) 2.700(8) yes
N(1) C(1) 1.375(12) no
C(1) C(2) 1.382(15) no
C(2) C(3) 1.375(17) no
C(3) C(4) 1.362(16) no
C(4) C(5) 1.411(14) no
C(5) N(1) 1.330(12) no
C(5) N(2) 1.362(12) no
C(11) O(1) 1.282(12) yes
C(11) O(2) 1.217(13) yes
C(11) C(12) 1.506(14) yes
C(13) O(3) 1.262(11) yes
C(13) O(4) 1.246(12) yes
C(13) C(14) 1.501(14) yes
N(2) C(6) 1.399(12) no
C(6) C(7) 1.405(14) no
C(7) C(8) 1.351(17) no
C(8) C(9) 1.393(17) no
C(9) C(10) 1.375(15) no
C(10) N(3) 1.358(13) no
N(3) C(6) 1.332(12) no
